data_4348352
loop_
_publ_author_name
'Carter, Korey P.'
'Cahill, Christopher L.'

_publ_section_title
;
 Combining coordination and supramolecular chemistry to explore uranyl
 assembly in the solid state
;
_journal_issue 2
_journal_name_full 'Inorganic Chemistry Frontiers'
_journal_page_first 141
_journal_paper_doi 10.1039/C4QI00183D
_journal_volume 2
_journal_year 2015
_chemical_formula_sum 'C29 H19 Br2 N3 O6 U'
_chemical_formula_weight 903.32
_space_group_crystal_system triclinic
_space_group_IT_number 2
_space_group_name_Hall '-P 1'
_space_group_name_H-M_alt 'P -1'
_symmetry_cell_setting triclinic
_symmetry_Int_Tables_number 2
_symmetry_space_group_name_H-M 'P -1'
_atom_sites_solution_hydrogens geom
_audit_creation_method SHELXL-2013
_audit_update_record
;
2014-09-23 deposited with the CCDC.
2014-12-08 downloaded from the CCDC.
;
_cell_angle_alpha 107.848(4)
_cell_angle_beta 95.093(4)
_cell_angle_gamma 95.359(3)
_cell_formula_units_Z 2
_cell_length_a 8.7005(4)
_cell_length_b 10.3737(5)
_cell_length_c 16.6960(8)
_cell_measurement_reflns_used 19497
_cell_measurement_temperature 293(2)
_cell_measurement_theta_max 51.546
_cell_measurement_theta_min 4.739
_cell_volume 1417.13(12)
_computing_cell_refinement 'SAINT, Bruker-AXS'
_computing_data_collection 'APEX, Bruker-AXS'
_computing_data_reduction 'SAINT, Bruker-AXS'
_computing_molecular_graphics 'Crystal Maker (Palmer, 2009)'
_computing_publication_material 'WINGX (Farrugia, 2012)'
_computing_structure_refinement 'SHELXL-2013 (Sheldrick, 2013)'
_computing_structure_solution 'SHELXS-2013 (Sheldrick, 2013)'
_diffrn_ambient_temperature 293(2)
_diffrn_measured_fraction_theta_full 1.000
_diffrn_measured_fraction_theta_max 0.994
_diffrn_measurement_device_type 'Bruker APEX II CCD'
_diffrn_measurement_method 'omega scans'
_diffrn_radiation_probe x-ray
_diffrn_radiation_type MoK\a
_diffrn_radiation_wavelength 0.71073
_diffrn_reflns_av_R_equivalents 0.0321
_diffrn_reflns_av_unetI/netI 0.0397
_diffrn_reflns_Laue_measured_fraction_full 1.000
_diffrn_reflns_Laue_measured_fraction_max 0.994
_diffrn_reflns_limit_h_max 11
_diffrn_reflns_limit_h_min -11
_diffrn_reflns_limit_k_max 13
_diffrn_reflns_limit_k_min -13
_diffrn_reflns_limit_l_max 22
_diffrn_reflns_limit_l_min -22
_diffrn_reflns_number 19497
_diffrn_reflns_point_group_measured_fraction_full 1.000
_diffrn_reflns_point_group_measured_fraction_max 0.994
_diffrn_reflns_theta_full 25.500
_diffrn_reflns_theta_max 28.019
_diffrn_reflns_theta_min 1.291
_diffrn_source 'fine-focus sealed tube'
_exptl_absorpt_coefficient_mu 8.595
_exptl_absorpt_correction_T_max 0.7456
_exptl_absorpt_correction_T_min 0.5736
_exptl_absorpt_correction_type empirical
_exptl_absorpt_process_details 'SADABS, Bruker-AXS (2008)'
_exptl_crystal_colour Yellow
_exptl_crystal_density_diffrn 2.117
_exptl_crystal_description Plate
_exptl_crystal_F_000 848
_exptl_crystal_size_max 0.20
_exptl_crystal_size_mid 0.14
_exptl_crystal_size_min 0.09
_refine_diff_density_max 1.023
_refine_diff_density_min -0.985
_refine_diff_density_rms 0.105
_refine_ls_extinction_method none
_refine_ls_goodness_of_fit_ref 1.011
_refine_ls_hydrogen_treatment constr
_refine_ls_matrix_type full
_refine_ls_number_parameters 370
_refine_ls_number_reflns 6817
_refine_ls_number_restraints 0
_refine_ls_restrained_S_all 1.011
_refine_ls_R_factor_all 0.0447
_refine_ls_R_factor_gt 0.0318
_refine_ls_shift/su_max 0.003
_refine_ls_shift/su_mean 0.000
_refine_ls_structure_factor_coef Fsqd
_refine_ls_weighting_details 'w=1/[\s^2^(Fo^2^)+(0.0350P)^2^] where P=(Fo^2^+2Fc^2^)/3'
_refine_ls_weighting_scheme calc
_refine_ls_wR_factor_gt 0.0652
_refine_ls_wR_factor_ref 0.0695
_reflns_Friedel_coverage 0.000
_reflns_number_gt 5657
_reflns_number_total 6817
_reflns_threshold_expression 'I > 2\s(I)'
_cod_data_source_file c4qi00183d2.cif
_cod_data_source_block Compound_6
_cod_database_code 4348352
_shelx_space_group_comment
;
The symmetry employed for this shelxl refinement is uniquely defined
by the following loop, which should always be used as a source of
symmetry information in preference to the above space-group names.
They are only intended as comments.
;
_shelxl_version_number 2013-4

loop_
_space_group_symop_operation_xyz
'x, y, z'
'-x, -y, -z'

loop_
_atom_site_label
_atom_site_type_symbol
_atom_site_fract_x
_atom_site_fract_y
_atom_site_fract_z
_atom_site_U_iso_or_equiv
_atom_site_adp_type
_atom_site_occupancy
_atom_site_site_symmetry_order
_atom_site_calc_flag
_atom_site_refinement_flags_posn
_atom_site_refinement_flags_adp
Br1 Br 0.76321(7) 0.80459(6) 0.42431(3) 0.07292(17) Uani 1 1 d . .
Br2 Br 0.22895(10) 0.44685(9) 0.35311(4) 0.1128(3) Uani 1 1 d . .
O1 O 0.0832(4) 1.1828(3) 0.74864(19) 0.0509(8) Uani 1 1 d . .
O2 O 0.3004(4) 1.0839(3) 0.90391(19) 0.0503(8) Uani 1 1 d . .
O5 O 0.1547(4) 0.9093(3) 0.7330(2) 0.0557(8) Uani 1 1 d . .
O3 O 0.4097(4) 1.1447(3) 0.7627(2) 0.0575(9) Uani 1 1 d . .
N2 N 0.0772(4) 1.2682(4) 0.9563(2) 0.0420(8) Uani 1 1 d . .
N1 N 0.2871(4) 1.3844(4) 0.8857(2) 0.0441(8) Uani 1 1 d . .
N3 N -0.0713(4) 1.0281(4) 0.8526(2) 0.0439(8) Uani 1 1 d . .
C20 C 0.6969(5) 0.9105(5) 0.5263(3) 0.0469(11) Uani 1 1 d . .
C23 C 0.2163(5) 0.7968(5) 0.7237(3) 0.0492(11) Uani 1 1 d . .
O6 O 0.2765(5) 0.7645(4) 0.7819(2) 0.0781(11) Uani 1 1 d . .
C17 C 0.5993(5) 1.0753(5) 0.6712(3) 0.0415(10) Uani 1 1 d . .
C24 C 0.2119(5) 0.7089(4) 0.6331(3) 0.0446(10) Uani 1 1 d . .
C18 C 0.5028(5) 0.9630(4) 0.6185(3) 0.0460(11) Uani 1 1 d . .
H18 H 0.4036 0.9431 0.6317 0.055 Uiso 1 1 calc R U
O4 O 0.6444(4) 1.2594(5) 0.7986(2) 0.0950(15) Uani 1 1 d . .
C25 C 0.1285(6) 0.7360(5) 0.5677(3) 0.0564(12) Uani 1 1 d . .
H25 H 0.0689 0.8078 0.5798 0.068 Uiso 1 1 calc R U
C16 C 0.5523(6) 1.1677(5) 0.7504(3) 0.0525(12) Uani 1 1 d . .
C27 C 0.2184(6) 0.5520(5) 0.4672(3) 0.0606(13) Uani 1 1 d . .
C29 C 0.2962(7) 0.5989(5) 0.6144(3) 0.0634(14) Uani 1 1 d . .
H29 H 0.3499 0.5769 0.6581 0.076 Uiso 1 1 calc R U
C26 C 0.1312(6) 0.6583(5) 0.4837(3) 0.0661(15) Uani 1 1 d . .
H26 H 0.0752 0.6781 0.4398 0.079 Uiso 1 1 calc R U
C21 C 0.7958(5) 1.0208(5) 0.5780(3) 0.0574(13) Uani 1 1 d . .
H21 H 0.8952 1.0396 0.5647 0.069 Uiso 1 1 calc R U
C19 C 0.5513(6) 0.8796(5) 0.5463(3) 0.0509(11) Uani 1 1 d . .
H19 H 0.4860 0.8031 0.5115 0.061 Uiso 1 1 calc R U
C22 C 0.7466(5) 1.1031(5) 0.6496(3) 0.0542(12) Uani 1 1 d . .
H22 H 0.8129 1.1789 0.6844 0.065 Uiso 1 1 calc R U
C10 C -0.0304(5) 1.2026(5) 0.9887(3) 0.0477(11) Uani 1 1 d . .
C11 C -0.1272(5) 1.0818(4) 0.9271(3) 0.0446(10) Uani 1 1 d . .
C5 C 0.2658(5) 1.4575(4) 0.9655(3) 0.0451(10) Uani 1 1 d . .
C6 C 0.1580(5) 1.3876(5) 1.0068(3) 0.0454(10) Uani 1 1 d . .
C1 C 0.3731(6) 1.4463(5) 0.8422(3) 0.0541(12) Uani 1 1 d . .
H1 H 0.3857 1.3972 0.7869 0.065 Uiso 1 1 calc R U
C15 C -0.1611(5) 0.9275(5) 0.7915(3) 0.0521(12) Uani 1 1 d . .
H15 H -0.1232 0.8902 0.7401 0.062 Uiso 1 1 calc R U
C4 C 0.3374(6) 1.5901(5) 1.0032(3) 0.0552(13) Uani 1 1 d . .
H4 H 0.3237 1.6382 1.0586 0.066 Uiso 1 1 calc R U
C14 C -0.3086(6) 0.8768(5) 0.8020(4) 0.0586(13) Uani 1 1 d . .
H14 H -0.3685 0.8077 0.7580 0.070 Uiso 1 1 calc R U
C2 C 0.4446(6) 1.5802(5) 0.8756(4) 0.0606(13) Uani 1 1 d . .
H2 H 0.5013 1.6211 0.8433 0.073 Uiso 1 1 calc R U
C12 C -0.2721(6) 1.0319(5) 0.9412(4) 0.0584(13) Uani 1 1 d . .
H12 H -0.3071 1.0674 0.9937 0.070 Uiso 1 1 calc R U
C3 C 0.4284(6) 1.6499(5) 0.9584(4) 0.0636(14) Uani 1 1 d . .
H3 H 0.4795 1.7379 0.9839 0.076 Uiso 1 1 calc R U
C7 C 0.1365(6) 1.4410(6) 1.0922(3) 0.0627(14) Uani 1 1 d . .
H7 H 0.1933 1.5228 1.1265 0.075 Uiso 1 1 calc R U
C9 C -0.0553(6) 1.2513(6) 1.0732(3) 0.0614(14) Uani 1 1 d . .
H9 H -0.1284 1.2039 1.0947 0.074 Uiso 1 1 calc R U
C28 C 0.3009(7) 0.5217(5) 0.5313(4) 0.0690(15) Uani 1 1 d . .
H28 H 0.3599 0.4494 0.5189 0.083 Uiso 1 1 calc R U
C8 C 0.0302(6) 1.3707(7) 1.1244(3) 0.0698(16) Uani 1 1 d . .
H8 H 0.0159 1.4040 1.1813 0.084 Uiso 1 1 calc R U
C13 C -0.3649(6) 0.9290(5) 0.8771(4) 0.0670(15) Uani 1 1 d . .
H13 H -0.4636 0.8964 0.8853 0.080 Uiso 1 1 calc R U
U1 U 0.19323(2) 1.12858(2) 0.82315(2) 0.03802(6) Uani 1 1 d . .

loop_
_atom_site_aniso_label
_atom_site_aniso_U_11
_atom_site_aniso_U_22
_atom_site_aniso_U_33
_atom_site_aniso_U_23
_atom_site_aniso_U_13
_atom_site_aniso_U_12
Br1 0.0820(4) 0.0874(4) 0.0515(3) 0.0123(3) 0.0259(3) 0.0379(3)
Br2 0.1234(6) 0.1207(6) 0.0615(4) -0.0243(4) 0.0165(4) 0.0287(5)
O1 0.0496(18) 0.061(2) 0.0407(17) 0.0144(15) 0.0048(14) 0.0059(15)
O2 0.0505(19) 0.0561(19) 0.0403(17) 0.0077(15) 0.0051(14) 0.0138(15)
O5 0.054(2) 0.0493(19) 0.0510(19) -0.0048(15) 0.0120(15) 0.0072(15)
O3 0.0474(19) 0.069(2) 0.0489(19) 0.0051(17) 0.0227(15) 0.0040(16)
N2 0.046(2) 0.048(2) 0.0334(19) 0.0102(17) 0.0114(16) 0.0140(17)
N1 0.048(2) 0.048(2) 0.0348(19) 0.0102(17) 0.0041(16) 0.0070(17)
N3 0.047(2) 0.049(2) 0.039(2) 0.0152(17) 0.0135(16) 0.0088(17)
C20 0.053(3) 0.056(3) 0.038(2) 0.017(2) 0.017(2) 0.018(2)
C23 0.048(3) 0.050(3) 0.046(3) 0.010(2) 0.016(2) 0.001(2)
O6 0.110(3) 0.077(3) 0.053(2) 0.023(2) 0.018(2) 0.025(2)
C17 0.036(2) 0.057(3) 0.031(2) 0.012(2) 0.0093(17) 0.005(2)
C24 0.045(3) 0.040(2) 0.047(3) 0.009(2) 0.013(2) 0.0037(19)
C18 0.042(3) 0.050(3) 0.048(3) 0.016(2) 0.018(2) 0.004(2)
O4 0.057(2) 0.120(4) 0.061(2) -0.033(2) 0.0112(19) -0.014(2)
C25 0.055(3) 0.050(3) 0.056(3) 0.002(2) 0.007(2) 0.017(2)
C16 0.048(3) 0.069(3) 0.036(2) 0.010(2) 0.010(2) 0.007(2)
C27 0.066(3) 0.056(3) 0.047(3) -0.004(2) 0.013(2) 0.005(3)
C29 0.084(4) 0.052(3) 0.060(3) 0.020(3) 0.014(3) 0.025(3)
C26 0.064(3) 0.069(4) 0.050(3) -0.002(3) -0.003(3) 0.014(3)
C21 0.037(3) 0.078(4) 0.057(3) 0.018(3) 0.019(2) 0.008(2)
C19 0.055(3) 0.048(3) 0.047(3) 0.011(2) 0.010(2) 0.004(2)
C22 0.039(2) 0.065(3) 0.048(3) 0.003(2) 0.009(2) -0.003(2)
C10 0.053(3) 0.062(3) 0.039(2) 0.022(2) 0.018(2) 0.028(2)
C11 0.051(3) 0.046(3) 0.045(3) 0.020(2) 0.015(2) 0.018(2)
C5 0.045(3) 0.043(2) 0.044(3) 0.008(2) -0.002(2) 0.019(2)
C6 0.047(3) 0.053(3) 0.034(2) 0.007(2) 0.0032(19) 0.019(2)
C1 0.063(3) 0.052(3) 0.050(3) 0.020(2) 0.005(2) 0.005(2)
C15 0.049(3) 0.050(3) 0.054(3) 0.011(2) 0.012(2) 0.001(2)
C4 0.058(3) 0.047(3) 0.048(3) -0.001(2) -0.007(2) 0.015(2)
C14 0.051(3) 0.047(3) 0.078(4) 0.020(3) 0.014(3) 0.004(2)
C2 0.063(3) 0.052(3) 0.069(4) 0.027(3) -0.002(3) 0.002(2)
C12 0.060(3) 0.055(3) 0.073(3) 0.027(3) 0.038(3) 0.015(2)
C3 0.063(3) 0.045(3) 0.075(4) 0.015(3) -0.015(3) 0.005(2)
C7 0.063(3) 0.077(4) 0.035(3) -0.004(2) 0.006(2) 0.022(3)
C9 0.058(3) 0.092(4) 0.044(3) 0.027(3) 0.021(2) 0.028(3)
C28 0.084(4) 0.055(3) 0.066(4) 0.007(3) 0.028(3) 0.030(3)
C8 0.065(3) 0.107(5) 0.033(3) 0.009(3) 0.014(2) 0.030(3)
C13 0.055(3) 0.053(3) 0.101(5) 0.030(3) 0.033(3) 0.007(3)
U1 0.03751(9) 0.04579(10) 0.02846(9) 0.00655(6) 0.00893(6) 0.00713(6)

loop_
_atom_type_symbol
_atom_type_description
_atom_type_scat_dispersion_real
_atom_type_scat_dispersion_imag
_atom_type_scat_source
C C 0.0033 0.0016 'International Tables Vol C Tables 4.2.6.8 and 6.1.1.4'
H H 0.0000 0.0000 'International Tables Vol C Tables 4.2.6.8 and 6.1.1.4'
N N 0.0061 0.0033 'International Tables Vol C Tables 4.2.6.8 and 6.1.1.4'
O O 0.0106 0.0060 'International Tables Vol C Tables 4.2.6.8 and 6.1.1.4'
Br Br -0.2901 2.4595 'International Tables Vol C Tables 4.2.6.8 and 6.1.1.4'
U U -9.6767 9.6646 'International Tables Vol C Tables 4.2.6.8 and 6.1.1.4'

loop_
_geom_angle_atom_site_label_1
_geom_angle_atom_site_label_2
_geom_angle_atom_site_label_3
_geom_angle
C23 O5 U1 137.9(3)
C16 O3 U1 163.4(3)
C10 N2 C6 118.9(4)
C10 N2 U1 118.6(3)
C6 N2 U1 118.9(3)
C1 N1 C5 118.1(4)
C1 N1 U1 119.6(3)
C5 N1 U1 122.0(3)
C11 N3 C15 118.5(4)
C11 N3 U1 121.2(3)
C15 N3 U1 120.2(3)
C21 C20 C19 121.0(4)
C21 C20 Br1 118.3(3)
C19 C20 Br1 120.6(4)
O6 C23 O5 124.2(5)
O6 C23 C24 121.4(4)
O5 C23 C24 114.4(4)
C18 C17 C22 118.4(4)
C18 C17 C16 122.7(4)
C22 C17 C16 118.9(4)
C25 C24 C29 118.7(4)
C25 C24 C23 121.8(4)
C29 C24 C23 119.5(4)
C19 C18 C17 120.9(4)
C19 C18 H18 119.6
C17 C18 H18 119.6
C24 C25 C26 121.5(5)
C24 C25 H25 119.2
C26 C25 H25 119.2
O4 C16 O3 123.2(4)
O4 C16 C17 120.8(4)
O3 C16 C17 116.0(4)
C26 C27 C28 121.3(5)
C26 C27 Br2 119.4(4)
C28 C27 Br2 119.2(4)
C28 C29 C24 120.4(5)
C28 C29 H29 119.8
C24 C29 H29 119.8
C27 C26 C25 118.4(5)
C27 C26 H26 120.8
C25 C26 H26 120.8
C22 C21 C20 119.2(4)
C22 C21 H21 120.4
C20 C21 H21 120.4
C20 C19 C18 119.4(4)
C20 C19 H19 120.3
C18 C19 H19 120.3
C21 C22 C17 121.2(4)
C21 C22 H22 119.4
C17 C22 H22 119.4
N2 C10 C9 121.8(5)
N2 C10 C11 115.7(4)
C9 C10 C11 122.4(5)
N3 C11 C12 121.1(4)
N3 C11 C10 116.0(4)
C12 C11 C10 122.7(4)
N1 C5 C4 121.4(4)
N1 C5 C6 115.3(4)
C4 C5 C6 123.3(4)
N2 C6 C7 121.3(5)
N2 C6 C5 115.7(4)
C7 C6 C5 122.9(5)
N1 C1 C2 123.3(5)
N1 C1 H1 118.4
C2 C1 H1 118.4
N3 C15 C14 122.4(5)
N3 C15 H15 118.8
C14 C15 H15 118.8
C3 C4 C5 119.4(5)
C3 C4 H4 120.3
C5 C4 H4 120.3
C13 C14 C15 119.5(5)
C13 C14 H14 120.2
C15 C14 H14 120.2
C3 C2 C1 117.6(5)
C3 C2 H2 121.2
C1 C2 H2 121.2
C11 C12 C13 119.9(5)
C11 C12 H12 120.0
C13 C12 H12 120.0
C4 C3 C2 120.2(5)
C4 C3 H3 119.9
C2 C3 H3 119.9
C8 C7 C6 118.8(5)
C8 C7 H7 120.6
C6 C7 H7 120.6
C8 C9 C10 118.8(5)
C8 C9 H9 120.6
C10 C9 H9 120.6
C27 C28 C29 119.7(5)
C27 C28 H28 120.2
C29 C28 H28 120.2
C7 C8 C9 120.4(5)
C7 C8 H8 119.8
C9 C8 H8 119.8
C14 C13 C12 118.6(5)
C14 C13 H13 120.7
C12 C13 H13 120.7
O1 U1 O2 175.92(13)
O1 U1 O3 92.60(14)
O2 U1 O3 89.56(13)
O1 U1 O5 90.64(13)
O2 U1 O5 93.03(13)
O3 U1 O5 84.28(12)
O1 U1 N1 82.12(13)
O2 U1 N1 94.91(13)
O3 U1 N1 78.72(12)
O5 U1 N1 161.15(12)
O1 U1 N3 85.71(13)
O2 U1 N3 93.44(13)
O3 U1 N3 159.99(12)
O5 U1 N3 75.81(11)
N1 U1 N3 120.63(11)
O1 U1 N2 96.97(13)
O2 U1 N2 79.12(12)
O3 U1 N2 137.43(12)
O5 U1 N2 136.69(12)
N1 U1 N2 61.84(11)
N3 U1 N2 62.45(11)

loop_
_geom_bond_atom_site_label_1
_geom_bond_atom_site_label_2
_geom_bond_distance
Br1 C20 1.894(4)
Br2 C27 1.898(5)
O1 U1 1.760(3)
O2 U1 1.773(3)
O5 C23 1.301(6)
O5 U1 2.285(3)
O3 C16 1.288(5)
O3 U1 2.230(3)
N2 C10 1.353(6)
N2 C6 1.353(6)
N2 U1 2.600(3)
N1 C1 1.338(6)
N1 C5 1.355(5)
N1 U1 2.558(4)
N3 C11 1.353(5)
N3 C15 1.340(6)
N3 U1 2.587(3)
C20 C21 1.369(7)
C20 C19 1.372(6)
C23 O6 1.213(6)
C23 C24 1.503(6)
C17 C18 1.377(6)
C17 C22 1.390(6)
C17 C16 1.492(6)
C24 C25 1.372(6)
C24 C29 1.384(6)
C18 C19 1.377(6)
C18 H18 0.9300
O4 C16 1.212(6)
C25 C26 1.390(7)
C25 H25 0.9300
C27 C26 1.370(7)
C27 C28 1.367(7)
C29 C28 1.380(7)
C29 H29 0.9300
C26 H26 0.9300
C21 C22 1.369(6)
C21 H21 0.9300
C19 H19 0.9300
C22 H22 0.9300
C10 C9 1.389(6)
C10 C11 1.482(7)
C11 C12 1.385(6)
C5 C4 1.384(6)
C5 C6 1.476(7)
C6 C7 1.399(6)
C1 C2 1.389(7)
C1 H1 0.9300
C15 C14 1.387(7)
C15 H15 0.9300
C4 C3 1.367(7)
C4 H4 0.9300
C14 C13 1.360(7)
C14 H14 0.9300
C2 C3 1.376(7)
C2 H2 0.9300
C12 C13 1.387(7)
C12 H12 0.9300
C3 H3 0.9300
C7 C8 1.372(8)
C7 H7 0.9300
C9 C8 1.372(8)
C9 H9 0.9300
C28 H28 0.9300
C8 H8 0.9300
C13 H13 0.9300
